data_7047789
loop_
_publ_author_name
'Weheabby, Saddam'
'Abdulmalic, Mohammad A.'
'Atzori, Matteo'
'Sessoli, Roberta'
'Aliabadi, Azar'
'R\"uffer, Tobias'

_publ_section_title
;
 Promotion of antiferromagnetic exchange interaction in multinuclear
 copper(ii) complexes via fused oxamato/oxamidato ligands.
;
_journal_issue 45
_journal_name_full 'Dalton transactions (Cambridge, England : 2003)'
_journal_page_first 16164
_journal_page_last 16181
_journal_paper_doi 10.1039/c8dt03691h
_journal_volume 47
_journal_year 2018
_chemical_formula_moiety 'C36 H54 Cu4 N12 O14, C4 H10 O'
_chemical_formula_sum 'C40 H64 Cu4 N12 O15'
_chemical_formula_weight 1207.19
_space_group_crystal_system orthorhombic
_space_group_IT_number 61
_space_group_name_Hall '-P 2ac 2ab'
_space_group_name_H-M_alt 'P b c a'
_symmetry_space_group_name_Hall '-P 2ac 2ab'
_symmetry_space_group_name_H-M 'P b c a'
_atom_sites_solution_hydrogens geom
_audit_creation_method SHELXL-2013
_audit_update_record
;
2018-10-05 deposited with the CCDC.
2018-10-08 downloaded from the CCDC.
;
_cell_angle_alpha 90
_cell_angle_beta 90
_cell_angle_gamma 90
_cell_formula_units_Z 4
_cell_length_a 15.0218(8)
_cell_length_b 11.1523(5)
_cell_length_c 31.3800(16)
_cell_measurement_reflns_used 1999
_cell_measurement_temperature 110
_cell_measurement_theta_max 64.7520
_cell_measurement_theta_min 4.0560
_cell_volume 5257.0(5)
_computing_cell_refinement
;
CrysAlisPro, Agilent Technologies,
Version 1.171.37.31 (release 14-01-2014 CrysAlis171 .NET)
(compiled Jan 14 2014,18:38:05)
;
_computing_data_collection
;
CrysAlisPro, Agilent Technologies,
Version 1.171.37.31 (release 14-01-2014 CrysAlis171 .NET)
(compiled Jan 14 2014,18:38:05)
;
_computing_data_reduction
;
CrysAlisPro, Agilent Technologies,
Version 1.171.37.31 (release 14-01-2014 CrysAlis171 .NET)
(compiled Jan 14 2014,18:38:05)
;
_computing_molecular_graphics 'XP in SHELXTL/Vs. 5.1 Bruker AXS'
_computing_publication_material 'SHELXL-2013 (Sheldrick, 2013)'
_computing_structure_refinement 'SHELXL-2013 (Sheldrick, 2013)'
_computing_structure_solution 'SHELXS-2013 (Sheldrick, 2013)'
_diffrn_ambient_temperature 110
_diffrn_measured_fraction_theta_full 0.990
_diffrn_measured_fraction_theta_max 0.990
_diffrn_measurement_device_type 'oxford gemini s'
_diffrn_measurement_method '\w scans'
_diffrn_radiation_type CuK\a
_diffrn_radiation_wavelength 1.54184
_diffrn_reflns_av_R_equivalents 0.0373
_diffrn_reflns_av_unetI/netI 0.0458
_diffrn_reflns_Laue_measured_fraction_full 0.990
_diffrn_reflns_Laue_measured_fraction_max 0.990
_diffrn_reflns_limit_h_max 14
_diffrn_reflns_limit_h_min -17
_diffrn_reflns_limit_k_max 12
_diffrn_reflns_limit_k_min -8
_diffrn_reflns_limit_l_max 36
_diffrn_reflns_limit_l_min -35
_diffrn_reflns_number 9813
_diffrn_reflns_point_group_measured_fraction_full 0.990
_diffrn_reflns_point_group_measured_fraction_max 0.990
_diffrn_reflns_theta_full 62.500
_diffrn_reflns_theta_max 62.486
_diffrn_reflns_theta_min 4.074
_exptl_absorpt_coefficient_mu 2.447
_exptl_absorpt_correction_T_max 1.00000
_exptl_absorpt_correction_T_min 0.77031
_exptl_absorpt_correction_type multi-scan
_exptl_absorpt_process_details
;
CrysAlisPro, Agilent Technologies,
Version 1.171.37.31 (release 14-01-2014 CrysAlis171 .NET)
(compiled Jan 14 2014,18:38:05)
Empirical absorption correction using spherical harmonics,
 implemented in SCALE3 ABSPACK scaling algorithm.
;
_exptl_crystal_colour blue
_exptl_crystal_density_diffrn 1.525
_exptl_crystal_description plate
_exptl_crystal_F_000 2496
_exptl_crystal_size_max 0.28
_exptl_crystal_size_mid 0.08
_exptl_crystal_size_min 0.02
_refine_diff_density_max 0.784
_refine_diff_density_min -0.365
_refine_diff_density_rms 0.085
_refine_ls_extinction_method none
_refine_ls_goodness_of_fit_ref 1.160
_refine_ls_hydrogen_treatment constr
_refine_ls_matrix_type full
_refine_ls_number_parameters 344
_refine_ls_number_reflns 4149
_refine_ls_number_restraints 88
_refine_ls_restrained_S_all 1.161
_refine_ls_R_factor_all 0.0764
_refine_ls_R_factor_gt 0.0618
_refine_ls_shift/su_max 0.004
_refine_ls_shift/su_mean 0.001
_refine_ls_structure_factor_coef Fsqd
_refine_ls_weighting_details 'w=1/[\s^2^(Fo^2^)+(0.0406P)^2^+19.2840P] where P=(Fo^2^+2Fc^2^)/3'
_refine_ls_weighting_scheme calc
_refine_ls_wR_factor_gt 0.1362
_refine_ls_wR_factor_ref 0.1418
_reflns_Friedel_coverage 0.000
_reflns_number_gt 3422
_reflns_number_total 4149
_reflns_threshold_expression 'I > 2\s(I)'
_cod_data_source_file c8dt03691h2.cif
_cod_data_source_block shelx_CCDC2
_cod_depositor_comments 'Adding full bibliography for 7047787--7047793.cif.'
_cod_database_code 7047789
_shelx_space_group_comment
;
The symmetry employed for this shelxl refinement is uniquely defined
by the following loop, which should always be used as a source of
symmetry information in preference to the above space-group names.
They are only intended as comments.
;
_shelxl_version_number 2013-4

loop_
_space_group_symop_operation_xyz
'x, y, z'
'-x+1/2, -y, z+1/2'
'x+1/2, -y+1/2, -z'
'-x, y+1/2, -z+1/2'
'-x, -y, -z'
'x-1/2, y, -z-1/2'
'-x-1/2, y-1/2, z'
'x, -y-1/2, z-1/2'

loop_
_atom_site_label
_atom_site_type_symbol
_atom_site_fract_x
_atom_site_fract_y
_atom_site_fract_z
_atom_site_U_iso_or_equiv
_atom_site_adp_type
_atom_site_occupancy
_atom_site_site_symmetry_order
_atom_site_calc_flag
_atom_site_refinement_flags_posn
_atom_site_refinement_flags_adp
_atom_site_refinement_flags_occupancy
_atom_site_disorder_assembly
_atom_site_disorder_group
C1 C 0.0017(4) -0.1395(4) 0.39815(16) 0.0257(12) Uani 1 1 d . . . . .
C3 C 0.1019(4) -0.1692(5) 0.39117(17) 0.0279(12) Uani 1 1 d . . . . .
C12 C -0.1379(4) -0.3207(4) 0.46705(16) 0.0253(12) Uani 1 1 d . . . . .
C7 C -0.1242(4) -0.2229(4) 0.43900(16) 0.0249(11) Uani 1 1 d . . . . .
C8 C -0.1913(4) -0.1397(5) 0.43172(17) 0.0304(12) Uani 1 1 d . . . . .
H6 H -0.1817 -0.0748 0.4137 0.037 Uiso 1 1 calc R U . . .
C9 C -0.2725(4) -0.1549(5) 0.45180(18) 0.0307(13) Uani 1 1 d . . . . .
H7 H -0.3179 -0.0998 0.4471 0.037 Uiso 1 1 calc R U . . .
C10 C -0.2869(4) -0.2508(5) 0.47866(17) 0.0306(13) Uani 1 1 d . . . . .
H8 H -0.3421 -0.2594 0.4918 0.037 Uiso 1 1 calc R U . . .
C11 C -0.2204(4) -0.3349(5) 0.48652(17) 0.0282(12) Uani 1 1 d . . . . .
H9 H -0.2310 -0.3996 0.5045 0.034 Uiso 1 1 calc R U . . .
C13 C 0.0146(6) -0.0944(6) 0.2855(2) 0.055(2) Uani 1 1 d . . . . .
H13A H -0.0296 -0.1312 0.3032 0.083 Uiso 1 1 calc R U . . .
H13B H 0.0709 -0.1335 0.2898 0.083 Uiso 1 1 calc R U . . .
H13C H -0.0026 -0.1019 0.2561 0.083 Uiso 1 1 calc R U . . .
C14 C -0.0646(5) 0.0938(7) 0.2919(2) 0.060(2) Uani 1 1 d . . . . .
H14A H -0.0845 0.0863 0.2630 0.089 Uiso 1 1 calc R U . . .
H14B H -0.0590 0.1772 0.2991 0.089 Uiso 1 1 calc R U . . .
H14C H -0.1069 0.0566 0.3106 0.089 Uiso 1 1 calc R U . . .
C15 C 0.0905(5) 0.0919(6) 0.26857(18) 0.0415(15) Uani 1 1 d . . . . .
H12A H 0.0642 0.1107 0.2411 0.050 Uiso 1 1 calc R U . . .
H12B H 0.1398 0.0373 0.2639 0.050 Uiso 1 1 calc R U . . .
C16 C 0.1240(4) 0.2059(5) 0.28948(18) 0.0382(15) Uani 1 1 d . . . . .
H1U H 0.1727 0.2395 0.2731 0.046 Uiso 1 1 calc R U . . .
H2U H 0.0766 0.2648 0.2908 0.046 Uiso 1 1 calc R U . . .
C17 C 0.2455(4) 0.1209(5) 0.33152(19) 0.0364(14) Uani 1 1 d . . . . .
H4U H 0.2645 0.1006 0.3598 0.055 Uiso 1 1 calc R U . . .
H5U H 0.2865 0.1774 0.3193 0.055 Uiso 1 1 calc R U . . .
H3U H 0.2440 0.0498 0.3143 0.055 Uiso 1 1 calc R U . . .
C18 C 0.1545(4) 0.2831(5) 0.36157(19) 0.0341(13) Uani 1 1 d . . . . .
H15A H 0.1030 0.3327 0.3554 0.041 Uiso 1 1 calc R U . . .
H15B H 0.2077 0.3306 0.3567 0.041 Uiso 1 1 calc R U . . .
C19 C 0.1517(4) 0.2419(5) 0.40706(19) 0.0355(14) Uani 1 1 d . . . . .
H16A H 0.2073 0.2024 0.4142 0.043 Uiso 1 1 calc R U . . .
H16B H 0.1447 0.3105 0.4257 0.043 Uiso 1 1 calc R U . . .
C20 C -0.0092(4) 0.2229(5) 0.4191(2) 0.0406(15) Uani 1 1 d . . . . .
H20A H -0.0571 0.1664 0.4218 0.061 Uiso 1 1 calc R U . . .
H20B H -0.0195 0.2733 0.3948 0.061 Uiso 1 1 calc R U . . .
H20C H -0.0061 0.2714 0.4443 0.061 Uiso 1 1 calc R U . . .
C21 C 0.0929(5) 0.0821(6) 0.45191(19) 0.0496(18) Uani 1 1 d . . . . .
H21A H 0.1013 0.1331 0.4762 0.074 Uiso 1 1 calc R U . . .
H21B H 0.1453 0.0344 0.4476 0.074 Uiso 1 1 calc R U . . .
H21C H 0.0427 0.0305 0.4567 0.074 Uiso 1 1 calc R U . . .
N2 N -0.0631(3) -0.3939(4) 0.47283(14) 0.0255(10) Uani 1 1 d . . . . .
N1 N -0.0368(3) -0.2205(4) 0.42169(13) 0.0252(10) Uani 1 1 d . . . . .
N7 N 0.0228(3) 0.0343(4) 0.29666(15) 0.0360(12) Uani 1 1 d . . . . .
N8 N 0.1548(3) 0.1753(4) 0.33320(14) 0.0281(10) Uani 1 1 d . . . . .
N9 N 0.0762(3) 0.1571(4) 0.41347(14) 0.0314(11) Uani 1 1 d . . . . .
N1N N 0.0174(18) -0.4496(18) 0.3424(7) 0.0566(11) Uani 0.307(9) 1 d D U P A 1
O1N O 0.014(5) -0.485(4) 0.3810(7) 0.0566(11) Uani 0.307(9) 1 d D U P A 1
O2N O 0.009(2) -0.3384(15) 0.3359(7) 0.0566(11) Uani 0.307(9) 1 d D U P A 1
O3N O 0.0280(15) -0.5261(14) 0.3132(5) 0.0566(11) Uani 0.307(9) 1 d D U P A 1
N1N' N -0.0005(8) -0.4705(8) 0.3470(3) 0.053(3) Uani 0.693(9) 1 d D U P A 2
O1N' O 0.019(2) -0.4902(17) 0.3846(3) 0.0566(11) Uani 0.693(9) 1 d D U P A 2
O2N' O 0.0124(9) -0.3675(7) 0.3316(3) 0.0566(11) Uani 0.693(9) 1 d D U P A 2
O3N' O -0.0279(6) -0.5566(6) 0.3242(2) 0.0566(11) Uani 0.693(9) 1 d D U P A 2
O1 O -0.0292(2) -0.0432(3) 0.38266(11) 0.0274(8) Uani 1 1 d . . . . .
O3 O 0.1321(2) -0.2633(3) 0.40848(12) 0.0302(9) Uani 1 1 d . . . . .
O3' O 0.1452(2) -0.0954(3) 0.36994(12) 0.0313(9) Uani 1 1 d . . . . .
Cu1 Cu 0.03717(5) -0.35625(7) 0.43634(2) 0.0277(2) Uani 1 1 d . . . . .
Cu2 Cu 0.06490(5) 0.06142(6) 0.35764(2) 0.0253(2) Uani 1 1 d . . . . .
O1E O -0.194(2) -0.272(3) 0.3342(11) 0.079(3) Uani 0.153(4) 1 d D U P A 1
C4E C -0.296(3) -0.127(6) 0.2965(18) 0.079(3) Uani 0.153(4) 1 d D U P A 1
H4E1 H -0.3530 -0.1611 0.3038 0.119 Uiso 0.153(4) 1 calc R U P A 1
H4E2 H -0.2998 -0.0903 0.2689 0.119 Uiso 0.153(4) 1 calc R U P A 1
H4E3 H -0.2803 -0.0679 0.3174 0.119 Uiso 0.153(4) 1 calc R U P A 1
C1E C -0.233(3) -0.380(4) 0.3526(13) 0.079(3) Uani 0.153(4) 1 d D U P A 1
H1E1 H -0.2961 -0.3680 0.3589 0.095 Uiso 0.153(4) 1 calc R U P A 1
H1E2 H -0.2028 -0.4034 0.3785 0.095 Uiso 0.153(4) 1 calc R U P A 1
C2E C -0.221(4) -0.471(4) 0.3179(16) 0.079(3) Uani 0.153(4) 1 d D U P A 1
H2E1 H -0.2618 -0.4554 0.2951 0.119 Uiso 0.153(4) 1 calc R U P A 1
H2E2 H -0.2317 -0.5500 0.3292 0.119 Uiso 0.153(4) 1 calc R U P A 1
H2E3 H -0.1610 -0.4668 0.3074 0.119 Uiso 0.153(4) 1 calc R U P A 1
C3E C -0.230(3) -0.220(5) 0.2958(12) 0.079(3) Uani 0.153(4) 1 d D U P A 1
H3E1 H -0.1798 -0.1890 0.2798 0.095 Uiso 0.153(4) 1 calc R U P A 1
H3E2 H -0.2545 -0.2856 0.2792 0.095 Uiso 0.153(4) 1 calc R U P A 1
O1E' O -0.2277(10) -0.3372(16) 0.3117(5) 0.079(3) Uani 0.347(4) 1 d D U P A 2
C4E' C -0.2713(16) -0.135(3) 0.2895(8) 0.079(3) Uani 0.347(4) 1 d D . P A 2
H4E4 H -0.2237 -0.1270 0.2693 0.119 Uiso 0.347(4) 1 calc R U P A 2
H4E5 H -0.2863 -0.0576 0.3008 0.119 Uiso 0.347(4) 1 calc R U P A 2
H4E6 H -0.3224 -0.1690 0.2757 0.119 Uiso 0.347(4) 1 calc R U P A 2
C1E' C -0.2061(15) -0.403(2) 0.3515(6) 0.079(3) Uani 0.347(4) 1 d D U P A 2
H1E3 H -0.2519 -0.3934 0.3731 0.095 Uiso 0.347(4) 1 calc R U P A 2
H1E4 H -0.1487 -0.3797 0.3631 0.095 Uiso 0.347(4) 1 calc R U P A 2
C2E' C -0.2050(16) -0.530(2) 0.3320(8) 0.079(3) Uani 0.347(4) 1 d D . P A 2
H2E4 H -0.2304 -0.5274 0.3039 0.119 Uiso 0.347(4) 1 calc R U P A 2
H2E5 H -0.2392 -0.5832 0.3496 0.119 Uiso 0.347(4) 1 calc R U P A 2
H2E6 H -0.1447 -0.5582 0.3303 0.119 Uiso 0.347(4) 1 calc R U P A 2
C3E' C -0.2437(16) -0.2123(19) 0.3237(7) 0.079(3) Uani 0.347(4) 1 d D . P A 2
H3E3 H -0.2890 -0.2106 0.3457 0.095 Uiso 0.347(4) 1 calc R U P A 2
H3E4 H -0.1894 -0.1801 0.3359 0.095 Uiso 0.347(4) 1 calc R U P A 2
C2 C -0.0480(4) -0.4758(4) 0.50163(16) 0.0249(12) Uani 1 1 d . . . . .
O2 O -0.0999(2) -0.5178(3) 0.52976(11) 0.0270(8) Uani 1 1 d . . . . .

loop_
_atom_site_aniso_label
_atom_site_aniso_U_11
_atom_site_aniso_U_22
_atom_site_aniso_U_33
_atom_site_aniso_U_23
_atom_site_aniso_U_13
_atom_site_aniso_U_12
C1 0.035(3) 0.020(3) 0.023(3) -0.001(2) 0.001(2) 0.004(2)
C3 0.034(3) 0.023(3) 0.026(3) -0.003(2) 0.002(2) 0.003(2)
C12 0.030(3) 0.022(3) 0.024(3) -0.003(2) -0.002(2) 0.002(2)
C7 0.035(3) 0.017(2) 0.022(3) -0.003(2) -0.003(2) 0.001(2)
C8 0.040(3) 0.021(3) 0.030(3) 0.002(2) -0.004(3) 0.001(2)
C9 0.035(3) 0.021(3) 0.037(3) 0.000(2) -0.004(2) 0.006(2)
C10 0.039(3) 0.024(3) 0.029(3) -0.002(2) 0.003(3) 0.004(3)
C11 0.039(3) 0.019(3) 0.027(3) -0.001(2) -0.003(2) 0.003(2)
C13 0.096(6) 0.042(4) 0.029(3) -0.002(3) -0.011(4) -0.032(4)
C14 0.050(4) 0.078(5) 0.051(4) 0.014(4) -0.019(4) -0.004(4)
C15 0.055(4) 0.043(4) 0.027(3) 0.002(3) -0.009(3) -0.010(3)
C16 0.048(4) 0.037(3) 0.030(3) 0.005(3) -0.006(3) -0.012(3)
C17 0.036(3) 0.032(3) 0.041(3) -0.002(3) 0.001(3) -0.001(3)
C18 0.032(3) 0.026(3) 0.044(3) -0.005(3) -0.002(3) -0.003(2)
C19 0.037(3) 0.029(3) 0.040(3) -0.013(3) -0.002(3) 0.000(3)
C20 0.027(3) 0.036(3) 0.059(4) -0.014(3) 0.010(3) 0.001(3)
C21 0.081(5) 0.041(4) 0.027(3) 0.000(3) -0.008(3) -0.007(4)
N2 0.031(2) 0.018(2) 0.027(2) 0.0000(18) -0.0028(19) 0.0076(19)
N1 0.031(2) 0.018(2) 0.027(2) 0.0015(18) 0.002(2) 0.0054(19)
N7 0.046(3) 0.033(3) 0.028(2) 0.005(2) -0.011(2) -0.010(2)
N8 0.033(3) 0.021(2) 0.031(2) -0.0005(19) -0.006(2) -0.0043(19)
N9 0.039(3) 0.024(2) 0.032(2) -0.004(2) -0.001(2) 0.000(2)
N1N 0.097(3) 0.0370(19) 0.0358(19) -0.0048(17) -0.018(2) 0.016(2)
O1N 0.097(3) 0.0370(19) 0.0358(19) -0.0048(17) -0.018(2) 0.016(2)
O2N 0.097(3) 0.0370(19) 0.0358(19) -0.0048(17) -0.018(2) 0.016(2)
O3N 0.097(3) 0.0370(19) 0.0358(19) -0.0048(17) -0.018(2) 0.016(2)
N1N' 0.089(7) 0.033(4) 0.036(4) -0.009(3) -0.019(4) 0.030(3)
O1N' 0.097(3) 0.0370(19) 0.0358(19) -0.0048(17) -0.018(2) 0.016(2)
O2N' 0.097(3) 0.0370(19) 0.0358(19) -0.0048(17) -0.018(2) 0.016(2)
O3N' 0.097(3) 0.0370(19) 0.0358(19) -0.0048(17) -0.018(2) 0.016(2)
O1 0.033(2) 0.0189(18) 0.030(2) 0.0023(15) -0.0026(16) 0.0002(16)
O3 0.029(2) 0.025(2) 0.037(2) 0.0106(17) 0.0049(17) 0.0055(16)
O3' 0.031(2) 0.0223(19) 0.041(2) 0.0061(17) 0.0037(17) 0.0037(16)
Cu1 0.0350(5) 0.0201(4) 0.0281(4) 0.0041(3) 0.0023(4) 0.0074(3)
Cu2 0.0319(4) 0.0184(4) 0.0255(4) 0.0014(3) -0.0042(3) 0.0002(3)
O1E 0.038(6) 0.139(10) 0.061(6) -0.005(6) 0.015(4) -0.001(6)
C4E 0.038(6) 0.139(10) 0.061(6) -0.005(6) 0.015(4) -0.001(6)
C1E 0.038(6) 0.139(10) 0.061(6) -0.005(6) 0.015(4) -0.001(6)
C2E 0.038(6) 0.139(10) 0.061(6) -0.005(6) 0.015(4) -0.001(6)
C3E 0.038(6) 0.139(10) 0.061(6) -0.005(6) 0.015(4) -0.001(6)
O1E' 0.038(6) 0.139(10) 0.061(6) -0.005(6) 0.015(4) -0.001(6)
C4E' 0.038(6) 0.139(10) 0.061(6) -0.005(6) 0.015(4) -0.001(6)
C1E' 0.038(6) 0.139(10) 0.061(6) -0.005(6) 0.015(4) -0.001(6)
C2E' 0.038(6) 0.139(10) 0.061(6) -0.005(6) 0.015(4) -0.001(6)
C3E' 0.038(6) 0.139(10) 0.061(6) -0.005(6) 0.015(4) -0.001(6)
C2 0.034(3) 0.017(3) 0.024(3) -0.003(2) -0.002(2) -0.002(2)
O2 0.032(2) 0.0197(18) 0.0293(19) 0.0055(15) 0.0010(17) 0.0080(16)

loop_
_atom_type_symbol
_atom_type_description
_atom_type_scat_dispersion_real
_atom_type_scat_dispersion_imag
_atom_type_scat_source
C C 0.0181 0.0091 'International Tables Vol C Tables 4.2.6.8 and 6.1.1.4'
N N 0.0311 0.0180 'International Tables Vol C Tables 4.2.6.8 and 6.1.1.4'
O O 0.0492 0.0322 'International Tables Vol C Tables 4.2.6.8 and 6.1.1.4'
Cu Cu -1.9646 0.5888 'International Tables Vol C Tables 4.2.6.8 and 6.1.1.4'
H H 0.0000 0.0000 'International Tables Vol C Tables 4.2.6.8 and 6.1.1.4'

loop_
_geom_angle_atom_site_label_1
_geom_angle_atom_site_label_2
_geom_angle_atom_site_label_3
_geom_angle
_geom_angle_site_symmetry_1
_geom_angle_site_symmetry_3
O1 C1 N1 130.0(5) . .
O1 C1 C3 118.8(5) . .
N1 C1 C3 111.2(4) . .
O3' C3 O3 126.3(5) . .
O3' C3 C1 116.1(5) . .
O3 C3 C1 117.5(5) . .
C11 C12 N2 126.3(5) . .
C11 C12 C7 119.3(5) . .
N2 C12 C7 114.4(5) . .
C8 C7 C12 120.8(5) . .
C8 C7 N1 126.5(5) . .
C12 C7 N1 112.7(4) . .
C9 C8 C7 118.8(5) . .
C9 C8 H6 120.6 . .
C7 C8 H6 120.6 . .
C10 C9 C8 120.8(5) . .
C10 C9 H7 119.6 . .
C8 C9 H7 119.6 . .
C9 C10 C11 121.2(5) . .
C9 C10 H8 119.4 . .
C11 C10 H8 119.4 . .
C12 C11 C10 119.0(5) . .
C12 C11 H9 120.5 . .
C10 C11 H9 120.5 . .
N7 C13 H13A 109.5 . .
N7 C13 H13B 109.5 . .
H13A C13 H13B 109.5 . .
N7 C13 H13C 109.5 . .
H13A C13 H13C 109.5 . .
H13B C13 H13C 109.5 . .
N7 C14 H14A 109.5 . .
N7 C14 H14B 109.5 . .
H14A C14 H14B 109.5 . .
N7 C14 H14C 109.5 . .
H14A C14 H14C 109.5 . .
H14B C14 H14C 109.5 . .
N7 C15 C16 109.4(5) . .
N7 C15 H12A 109.8 . .
C16 C15 H12A 109.8 . .
N7 C15 H12B 109.8 . .
C16 C15 H12B 109.8 . .
H12A C15 H12B 108.2 . .
N8 C16 C15 108.0(5) . .
N8 C16 H1U 110.1 . .
C15 C16 H1U 110.1 . .
N8 C16 H2U 110.1 . .
C15 C16 H2U 110.1 . .
H1U C16 H2U 108.4 . .
N8 C17 H4U 109.5 . .
N8 C17 H5U 109.5 . .
H4U C17 H5U 109.5 . .
N8 C17 H3U 109.5 . .
H4U C17 H3U 109.5 . .
H5U C17 H3U 109.5 . .
N8 C18 C19 108.6(4) . .
N8 C18 H15A 110.0 . .
C19 C18 H15A 110.0 . .
N8 C18 H15B 110.0 . .
C19 C18 H15B 110.0 . .
H15A C18 H15B 108.3 . .
N9 C19 C18 110.2(5) . .
N9 C19 H16A 109.6 . .
C18 C19 H16A 109.6 . .
N9 C19 H16B 109.6 . .
C18 C19 H16B 109.6 . .
H16A C19 H16B 108.1 . .
N9 C20 H20A 109.5 . .
N9 C20 H20B 109.5 . .
H20A C20 H20B 109.5 . .
N9 C20 H20C 109.5 . .
H20A C20 H20C 109.5 . .
H20B C20 H20C 109.5 . .
N9 C21 H21A 109.5 . .
N9 C21 H21B 109.5 . .
H21A C21 H21B 109.5 . .
N9 C21 H21C 109.5 . .
H21A C21 H21C 109.5 . .
H21B C21 H21C 109.5 . .
C2 N2 C12 129.5(5) . .
C2 N2 Cu1 115.2(4) . .
C12 N2 Cu1 114.9(3) . .
C1 N1 C7 129.8(4) . .
C1 N1 Cu1 115.0(4) . .
C7 N1 Cu1 115.2(3) . .
C14 N7 C13 109.7(6) . .
C14 N7 C15 110.7(5) . .
C13 N7 C15 109.5(5) . .
C14 N7 Cu2 107.7(4) . .
C13 N7 Cu2 113.1(4) . .
C15 N7 Cu2 106.2(3) . .
C16 N8 C17 110.2(5) . .
C16 N8 C18 111.3(4) . .
C17 N8 C18 110.5(4) . .
C16 N8 Cu2 106.8(3) . .
C17 N8 Cu2 111.8(3) . .
C18 N8 Cu2 106.2(3) . .
C20 N9 C19 111.1(4) . .
C20 N9 C21 109.0(5) . .
C19 N9 C21 109.8(5) . .
C20 N9 Cu2 106.6(4) . .
C19 N9 Cu2 106.1(3) . .
C21 N9 Cu2 114.3(3) . .
O3N N1N O2N 124.2(19) . .
O3N N1N O1N 119(2) . .
O2N N1N O1N 117(2) . .
N1N O1N Cu1 121(3) . .
O1N' N1N' O2N' 119.3(12) . .
O1N' N1N' O3N' 118.9(11) . .
O2N' N1N' O3N' 121.7(9) . .
N1N' O1N' Cu1 127.4(12) . .
C1 O1 Cu2 112.8(3) . .
C3 O3 Cu1 111.6(3) . .
C3 O3' Cu2 109.9(3) . .
N1 Cu1 N2 82.16(17) . .
N1 Cu1 O3 84.16(17) . .
N2 Cu1 O3 160.02(17) . .
N1 Cu1 O2 161.45(17) . 5_546
N2 Cu1 O2 84.22(16) . 5_546
O3 Cu1 O2 105.39(15) . 5_546
N1 Cu1 O1N' 106.5(6) . .
N2 Cu1 O1N' 101.1(7) . .
O3 Cu1 O1N' 96.7(6) . .
O2 Cu1 O1N' 88.5(5) 5_546 .
N1 Cu1 O1N 102.9(12) . .
N2 Cu1 O1N 101.1(15) . .
O3 Cu1 O1N 96.1(14) . .
O2 Cu1 O1N 92.0(11) 5_546 .
O1 Cu2 N8 176.52(17) . .
O1 Cu2 N7 93.62(18) . .
N8 Cu2 N7 86.78(19) . .
O1 Cu2 N9 91.54(17) . .
N8 Cu2 N9 86.64(18) . .
N7 Cu2 N9 154.4(2) . .
O1 Cu2 O3' 81.46(14) . .
N8 Cu2 O3' 101.83(16) . .
N7 Cu2 O3' 102.78(18) . .
N9 Cu2 O3' 102.80(17) . .
C3E O1E C1E 121(3) . .
C3E C4E H4E1 109.7 . .
C3E C4E H4E2 109.4 . .
H4E1 C4E H4E2 109.4 . .
C3E C4E H4E3 109.5 . .
H4E1 C4E H4E3 109.4 . .
H4E2 C4E H4E3 109.4 . .
O1E C1E C2E 103(2) . .
O1E C1E H1E1 111.3 . .
C2E C1E H1E1 111.5 . .
O1E C1E H1E2 111.2 . .
C2E C1E H1E2 110.9 . .
H1E1 C1E H1E2 109.1 . .
C1E C2E H2E1 112.8 . .
C1E C2E H2E2 112.8 . .
H2E1 C2E H2E2 105.8 . .
C1E C2E H2E3 113.4 . .
H2E1 C2E H2E3 105.6 . .
H2E2 C2E H2E3 105.8 . .
C4E C3E O1E 123(3) . .
C4E C3E H3E1 106.8 . .
O1E C3E H3E1 106.7 . .
C4E C3E H3E2 106.7 . .
O1E C3E H3E2 106.5 . .
H3E1 C3E H3E2 106.6 . .
C3E' O1E' C1E' 106.7(15) . .
C3E' C4E' C2E' 84.0(16) . 7_565
C3E' C4E' H4E4 109.5 . .
C2E' C4E' H4E4 124.9 7_565 .
C3E' C4E' H4E5 109.4 . .
C2E' C4E' H4E5 25.9 7_565 .
H4E4 C4E' H4E5 109.5 . .
C3E' C4E' H4E6 109.5 . .
C2E' C4E' H4E6 115.6 7_565 .
H4E4 C4E' H4E6 109.5 . .
H4E5 C4E' H4E6 109.5 . .
O1E' C1E' C2E' 96.8(16) . .
O1E' C1E' H1E3 112.4 . .
C2E' C1E' H1E3 112.2 . .
O1E' C1E' H1E4 112.4 . .
C2E' C1E' H1E4 112.6 . .
H1E3 C1E' H1E4 109.9 . .
C1E' C2E' C4E' 152(2) . 7
C1E' C2E' H2E4 109.6 . .
C4E' C2E' H2E4 42.6 7 .
C1E' C2E' H2E5 109.6 . .
C4E' C2E' H2E5 85.2 7 .
H2E4 C2E' H2E5 109.5 . .
C1E' C2E' H2E6 109.3 . .
C4E' C2E' H2E6 86.3 7 .
H2E4 C2E' H2E6 109.5 . .
H2E5 C2E' H2E6 109.5 . .
C4E' C3E' O1E' 115(2) . .
C4E' C3E' H3E3 108.5 . .
O1E' C3E' H3E3 108.5 . .
C4E' C3E' H3E4 108.4 . .
O1E' C3E' H3E4 108.4 . .
H3E3 C3E' H3E4 107.5 . .
O2 C2 N2 129.4(5) . .
O2 C2 C2 119.4(6) . 5_546
N2 C2 C2 111.2(6) . 5_546
C2 O2 Cu1 109.9(3) . 5_546

loop_
_geom_bond_atom_site_label_1
_geom_bond_atom_site_label_2
_geom_bond_distance
_geom_bond_site_symmetry_2
C1 O1 1.267(6) .
C1 N1 1.303(7) .
C1 C3 1.556(8) .
C3 O3' 1.243(6) .
C3 O3 1.266(6) .
C12 C11 1.391(8) .
C12 N2 1.401(7) .
C12 C7 1.417(7) .
C7 C8 1.389(7) .
C7 N1 1.421(7) .
C8 C9 1.384(8) .
C8 H6 0.9300 .
C9 C10 1.378(8) .
C9 H7 0.9300 .
C10 C11 1.392(8) .
C10 H8 0.9300 .
C11 H9 0.9300 .
C13 N7 1.484(8) .
C13 H13A 0.9600 .
C13 H13B 0.9600 .
C13 H13C 0.9600 .
C14 N7 1.478(9) .
C14 H14A 0.9600 .
C14 H14B 0.9600 .
C14 H14C 0.9600 .
C15 N7 1.491(8) .
C15 C16 1.516(8) .
C15 H12A 0.9700 .
C15 H12B 0.9700 .
C16 N8 1.488(7) .
C16 H1U 0.9700 .
C16 H2U 0.9700 .
C17 N8 1.493(7) .
C17 H4U 0.9600 .
C17 H5U 0.9600 .
C17 H3U 0.9600 .
C18 N8 1.497(7) .
C18 C19 1.500(8) .
C18 H15A 0.9700 .
C18 H15B 0.9700 .
C19 N9 1.489(7) .
C19 H16A 0.9700 .
C19 H16B 0.9700 .
C20 N9 1.489(7) .
C20 H20A 0.9600 .
C20 H20B 0.9600 .
C20 H20C 0.9600 .
C21 N9 1.489(7) .
C21 H21A 0.9600 .
C21 H21B 0.9600 .
C21 H21C 0.9600 .
N2 C2 1.304(7) .
N2 Cu1 1.938(5) .
N1 Cu1 1.934(4) .
N7 Cu2 2.038(5) .
N8 Cu2 2.006(4) .
N9 Cu2 2.059(4) .
N1N O3N 1.262(17) .
N1N O2N 1.263(17) .
N1N O1N 1.276(18) .
O1N Cu1 2.28(4) .
N1N' O1N' 1.237(11) .
N1N' O2N' 1.262(10) .
N1N' O3N' 1.265(10) .
O1N' Cu1 2.223(16) .
O1 Cu2 1.994(4) .
O3 Cu1 1.967(4) .
O3' Cu2 2.159(4) .
Cu1 O2 1.998(3) 5_546
O1E C3E 1.442(19) .
O1E C1E 1.456(19) .
C4E C3E 1.44(2) .
C4E H4E1 0.9608 .
C4E H4E2 0.9608 .
C4E H4E3 0.9608 .
C1E C2E 1.50(2) .
C1E H1E1 0.9700 .
C1E H1E2 0.9700 .
C2E H2E1 0.9943 .
C2E H2E2 0.9944 .
C2E H2E3 0.9963 .
C3E H3E1 0.9700 .
C3E H3E2 0.9700 .
O1E' C3E' 1.463(17) .
O1E' C1E' 1.483(17) .
C4E' C3E' 1.436(18) .
C4E' C2E' 1.81(4) 7_565
C4E' H4E4 0.9600 .
C4E' H4E5 0.9600 .
C4E' H4E6 0.9600 .
C1E' C2E' 1.548(18) .
C1E' H1E3 0.9700 .
C1E' H1E4 0.9700 .
C2E' C4E' 1.81(4) 7
C2E' H2E4 0.9601 .
C2E' H2E5 0.9601 .
C2E' H2E6 0.9601 .
C3E' H3E3 0.9700 .
C3E' H3E4 0.9700 .
C2 O2 1.268(6) .
C2 C2 1.543(11) 5_546
O2 Cu1 1.998(3) 5_546

loop_
_geom_torsion_atom_site_label_1
_geom_torsion_atom_site_label_2
_geom_torsion_atom_site_label_3
_geom_torsion_atom_site_label_4
_geom_torsion
_geom_torsion_site_symmetry_1
_geom_torsion_site_symmetry_4
O1 C1 C3 O3' -0.9(7) . .
N1 C1 C3 O3' -178.2(5) . .
O1 C1 C3 O3 177.1(5) . .
N1 C1 C3 O3 -0.3(7) . .
C11 C12 C7 C8 1.8(8) . .
N2 C12 C7 C8 -177.1(5) . .
C11 C12 C7 N1 179.9(4) . .
N2 C12 C7 N1 1.1(6) . .
C12 C7 C8 C9 -1.1(8) . .
N1 C7 C8 C9 -179.0(5) . .
C7 C8 C9 C10 0.1(8) . .
C8 C9 C10 C11 0.2(8) . .
N2 C12 C11 C10 177.2(5) . .
C7 C12 C11 C10 -1.4(8) . .
C9 C10 C11 C12 0.5(8) . .
N7 C15 C16 N8 53.4(7) . .
N8 C18 C19 N9 -52.8(6) . .
C11 C12 N2 C2 -12.8(9) . .
C7 C12 N2 C2 166.0(5) . .
C11 C12 N2 Cu1 174.4(4) . .
C7 C12 N2 Cu1 -6.9(6) . .
O1 C1 N1 C7 -3.5(9) . .
C3 C1 N1 C7 173.5(5) . .
O1 C1 N1 Cu1 178.1(4) . .
C3 C1 N1 Cu1 -4.9(5) . .
C8 C7 N1 C1 4.8(9) . .
C12 C7 N1 C1 -173.2(5) . .
C8 C7 N1 Cu1 -176.8(4) . .
C12 C7 N1 Cu1 5.2(5) . .
C16 C15 N7 C14 79.9(6) . .
C16 C15 N7 C13 -159.1(5) . .
C16 C15 N7 Cu2 -36.7(6) . .
C15 C16 N8 C17 79.7(6) . .
C15 C16 N8 C18 -157.4(5) . .
C15 C16 N8 Cu2 -41.9(6) . .
C19 C18 N8 C16 158.8(5) . .
C19 C18 N8 C17 -78.5(6) . .
C19 C18 N8 Cu2 42.9(5) . .
C18 C19 N9 C20 -80.9(6) . .
C18 C19 N9 C21 158.5(5) . .
C18 C19 N9 Cu2 34.5(5) . .
O3N N1N O1N Cu1 161(3) . .
O2N N1N O1N Cu1 -20(4) . .
O2N' N1N' O1N' Cu1 21(2) . .
O3N' N1N' O1N' Cu1 -163.8(16) . .
N1 C1 O1 Cu2 169.8(5) . .
C3 C1 O1 Cu2 -6.9(5) . .
O3' C3 O3 Cu1 -177.1(5) . .
C1 C3 O3 Cu1 5.1(6) . .
O3 C3 O3' Cu2 -170.3(4) . .
C1 C3 O3' Cu2 7.5(5) . .
C3E O1E C1E C2E 62(5) . .
C1E O1E C3E C4E 92(6) . .
C3E' O1E' C1E' C2E' 172.9(17) . .
O1E' C1E' C2E' C4E' -14(5) . 7
C2E' C4E' C3E' O1E' 169(2) 7_565 .
C1E' O1E' C3E' C4E' -176(2) . .
C12 N2 C2 O2 6.7(9) . .
Cu1 N2 C2 O2 179.5(4) . .
C12 N2 C2 C2 -174.0(5) . 5_546
Cu1 N2 C2 C2 -1.1(6) . 5_546
N2 C2 O2 Cu1 179.0(5) . 5_546
C2 C2 O2 Cu1 -0.2(7) 5_546 5_546
